data_4082584
loop_
_publ_author_name
'Horeglad, Pawe\/l'
'Ablialimov, Osman'
'Szczepaniak, Grzegorz'
'D\;abrowska, Anna Maria'
'Dranka, Maciej'
'Zachara, Janusz'

_publ_section_title
;
 Dialkylgallium Complexes with Alkoxide and Aryloxide Ligands Possessing
 N-Heterocyclic Carbene Functionalities: Synthesis and Structure
;
_journal_issue 1
_journal_name_full Organometallics
_journal_page_first 100
_journal_paper_doi 10.1021/om400863y
_journal_volume 33
_journal_year 2014
_chemical_formula_moiety '4(C27 H42 Ga2 N2 O), C7 H8'
_chemical_formula_sum 'C115 H176 Ga8 N8 O4'
_chemical_formula_weight 2292.39
_space_group_crystal_system triclinic
_space_group_IT_number 2
_space_group_name_Hall '-P 1'
_space_group_name_H-M_alt 'P -1'
_symmetry_cell_setting triclinic
_symmetry_Int_Tables_number 2
_symmetry_space_group_name_Hall '-P 1'
_symmetry_space_group_name_H-M 'P -1'
_atom_sites_solution_hydrogens geom
_atom_sites_solution_primary direct
_audit_creation_date 2013-08-20
_audit_creation_method
;
  Olex2 1.2-beta
  (compiled Apr 23 2013 17:54:37, GUI svn.r4466)
;
_cell_angle_alpha 98.6975(16)
_cell_angle_beta 103.4380(16)
_cell_angle_gamma 106.7528(17)
_cell_formula_units_Z 1
_cell_length_a 10.64328(19)
_cell_length_b 17.3159(3)
_cell_length_c 17.6567(3)
_cell_measurement_reflns_used 64336
_cell_measurement_temperature 100.0(2)
_cell_measurement_theta_max 32.5370
_cell_measurement_theta_min 3.6470
_cell_volume 2946.32(10)
_computing_cell_refinement
;
CrysAlisPro, Agilent Technologies,
Version 1.171.36.28 (release 01-02-2013 CrysAlis171 .NET)
(compiled Feb  1 2013,16:14:44)
;
_computing_data_collection
;
CrysAlisPro, Agilent Technologies,
Version 1.171.36.28 (release 01-02-2013 CrysAlis171 .NET)
(compiled Feb  1 2013,16:14:44)
;
_computing_data_reduction
;
CrysAlisPro, Agilent Technologies,
Version 1.171.36.28 (release 01-02-2013 CrysAlis171 .NET)
(compiled Feb  1 2013,16:14:44)
;
_computing_molecular_graphics
;
O. V. Dolomanov, L. J. Bourhis, R. J. Gildea, J. A. K. Howard and H. Puschmann,
OLEX2: a complete structure solution, refinement and analysis program.
J. Appl. Cryst. (2009). 42, 339-341.
;
_computing_publication_material
;
O. V. Dolomanov, L. J. Bourhis, R. J. Gildea, J. A. K. Howard and H. Puschmann,
OLEX2: a complete structure solution, refinement and analysis program.
J. Appl. Cryst. (2009). 42, 339-341.
;
_computing_structure_refinement
;
SHELXL-2013, G.M. Sheldrick, Acta Cryst.
(2008). A64, 112-122
;
_computing_structure_solution
;
SHELXS, G.M. Sheldrick, Acta Cryst.
(2008). A64, 112-122
;
_diffrn_ambient_temperature 100.0(2)
_diffrn_detector_area_resol_mean 10.3347
_diffrn_measured_fraction_theta_full 0.987
_diffrn_measured_fraction_theta_max 0.981
_diffrn_measurement_details
;
  1 omega  -95.00  -14.00   1.0000   18.0000
omega____ theta____ kappa____ phi______ frames
    -      -19.6509  152.0000  149.3474 81

  2 omega  -97.00    6.00   1.0000   18.0000
omega____ theta____ kappa____ phi______ frames
    -      -19.6509  -77.0000  150.0000 103

  3 omega  -92.00  -11.00   1.0000   18.0000
omega____ theta____ kappa____ phi______ frames
    -      -19.6509  148.0000  -86.6356 81

  4 omega  -87.00   10.00   1.0000   18.0000
omega____ theta____ kappa____ phi______ frames
    -      -19.6509  -57.0000    0.0000 97

  5 omega  -48.00   53.00   1.0000   18.0000
omega____ theta____ kappa____ phi______ frames
    -      -19.6509   77.0000  120.0000 101

  6 omega  -95.00    8.00   1.0000   18.0000
omega____ theta____ kappa____ phi______ frames
    -      -19.6509  -77.0000  -90.0000 103

  7 omega  -50.00   45.00   1.0000   18.0000
omega____ theta____ kappa____ phi______ frames
    -       19.9634  -38.0000    0.0000 95

  8 omega  -55.00   31.00   1.0000   18.0000
omega____ theta____ kappa____ phi______ frames
    -       19.9634  -38.0000 -120.0000 86

  9 omega  -46.00   56.00   1.0000   18.0000
omega____ theta____ kappa____ phi______ frames
    -      -19.6509   38.0000  -60.0000 102

 10 omega  -98.00   14.00   1.0000   18.0000
omega____ theta____ kappa____ phi______ frames
    -      -19.6509  -77.0000  -30.0000 112

 11 omega  -94.00   10.00   1.0000   18.0000
omega____ theta____ kappa____ phi______ frames
    -      -19.6509  -57.0000 -180.0000 104

 12 omega   -4.00   62.00   1.0000   18.0000
omega____ theta____ kappa____ phi______ frames
    -       19.9634  -99.0000  150.0000 66

 13 omega   56.00  110.00   1.0000   18.0000
omega____ theta____ kappa____ phi______ frames
    -       19.9634  179.0000  120.0000 54

 14 omega  -54.00   50.00   1.0000   18.0000
omega____ theta____ kappa____ phi______ frames
    -       19.9634  -57.0000   60.0000 104

 15 omega  -46.00   56.00   1.0000   18.0000
omega____ theta____ kappa____ phi______ frames
    -      -19.6509   38.0000  150.0000 102

 16 omega  -97.00  -16.00   1.0000   18.0000
omega____ theta____ kappa____ phi______ frames
    -      -19.6509  155.0000  -57.0267 81

 17 omega   22.00   80.00   1.0000   18.0000
omega____ theta____ kappa____ phi______ frames
    -       19.9634 -130.0000  171.0932 58

 18 omega   -6.00   96.00   1.0000   18.0000
omega____ theta____ kappa____ phi______ frames
    -       19.9634   38.0000 -180.0000 102

 19 omega   56.00  110.00   1.0000   18.0000
omega____ theta____ kappa____ phi______ frames
    -       19.9634  179.0000   60.0000 54

 20 omega   -6.00   96.00   1.0000   18.0000
omega____ theta____ kappa____ phi______ frames
    -       19.9634   38.0000   90.0000 102

 21 omega  -81.00   -1.00   1.0000   18.0000
omega____ theta____ kappa____ phi______ frames
    -      -19.6509  131.0000   55.3398 80

 22 omega  -98.00  -16.00   1.0000   18.0000
omega____ theta____ kappa____ phi______ frames
    -      -19.6509  156.0000  -64.1409 82

 23 omega  -97.00  -16.00   1.0000   18.0000
omega____ theta____ kappa____ phi______ frames
    -      -19.6509  155.0000 -172.4950 81

 24 omega  -92.00  -11.00   1.0000   18.0000
omega____ theta____ kappa____ phi______ frames
    -      -19.6509  148.0000  -86.6356 81

 25 omega   -6.00   96.00   1.0000   18.0000
omega____ theta____ kappa____ phi______ frames
    -       19.9634   38.0000  -60.0000 102

 26 omega   56.00  110.00   1.0000   18.0000
omega____ theta____ kappa____ phi______ frames
    -       19.9634  179.0000 -150.0000 54

 27 omega -109.00   70.00   1.0000   18.0000
omega____ theta____ kappa____ phi______ frames
    -      -19.6509    0.0000 -150.0000 179

 28 omega -109.00   70.00   1.0000   18.0000
omega____ theta____ kappa____ phi______ frames
    -      -19.6509    0.0000 -120.0000 179

 29 omega -109.00   34.00   1.0000   18.0000
omega____ theta____ kappa____ phi______ frames
    -      -19.6509    0.0000  -90.0000 143

 30 omega -109.00   70.00   1.0000   18.0000
omega____ theta____ kappa____ phi______ frames
    -      -19.6509    0.0000 -180.0000 179
;
_diffrn_measurement_device_type 'Xcalibur, Atlas, Gemini A Ultra'
_diffrn_measurement_method '\w scans'
_diffrn_orient_matrix_UB_11 0.0093079000
_diffrn_orient_matrix_UB_12 0.0403387000
_diffrn_orient_matrix_UB_13 0.0213691000
_diffrn_orient_matrix_UB_21 0.0330656000
_diffrn_orient_matrix_UB_22 0.0174732000
_diffrn_orient_matrix_UB_23 -0.0270103000
_diffrn_orient_matrix_UB_31 -0.0641387000
_diffrn_orient_matrix_UB_32 -0.0019276000
_diffrn_orient_matrix_UB_33 -0.0248754000
_diffrn_radiation_monochromator graphite
_diffrn_radiation_probe x-ray
_diffrn_radiation_type 'Mo K\a'
_diffrn_radiation_wavelength 0.7107
_diffrn_reflns_av_R_equivalents 0.0681
_diffrn_reflns_av_unetI/netI 0.0277
_diffrn_reflns_Laue_measured_fraction_full 0.987
_diffrn_reflns_Laue_measured_fraction_max 0.981
_diffrn_reflns_limit_h_max 13
_diffrn_reflns_limit_h_min -13
_diffrn_reflns_limit_k_max 22
_diffrn_reflns_limit_k_min -22
_diffrn_reflns_limit_l_max 22
_diffrn_reflns_limit_l_min -22
_diffrn_reflns_number 178277
_diffrn_reflns_point_group_measured_fraction_full 0.987
_diffrn_reflns_point_group_measured_fraction_max 0.981
_diffrn_reflns_theta_full 25.242
_diffrn_reflns_theta_max 26.844
_diffrn_reflns_theta_min 3.382
_diffrn_source 'Enhance (Mo) X-ray Source'
_exptl_absorpt_coefficient_mu 1.850
_exptl_absorpt_correction_T_max 0.872
_exptl_absorpt_correction_T_min 0.402
_exptl_absorpt_correction_type gaussian
_exptl_absorpt_process_details
;
CrysAlisPro, Agilent Technologies,
Version 1.171.36.28 (release 01-02-2013 CrysAlis171 .NET)
(compiled Feb  1 2013,16:14:44)
Numerical absorption correction based on gaussian integration over
            a multifaceted crystal model
;
_exptl_crystal_colour colourless
_exptl_crystal_colour_primary colourless
_exptl_crystal_density_diffrn 1.292
_exptl_crystal_description needle
_exptl_crystal_F_000 1202
_exptl_crystal_size_max 0.7
_exptl_crystal_size_mid 0.2
_exptl_crystal_size_min 0.08
_refine_diff_density_max 0.525
_refine_diff_density_min -0.403
_refine_diff_density_rms 0.083
_refine_ls_extinction_method none
_refine_ls_goodness_of_fit_ref 1.036
_refine_ls_hydrogen_treatment constr
_refine_ls_matrix_type full
_refine_ls_number_parameters 629
_refine_ls_number_reflns 12415
_refine_ls_number_restraints 1
_refine_ls_restrained_S_all 1.036
_refine_ls_R_factor_all 0.0397
_refine_ls_R_factor_gt 0.0304
_refine_ls_shift/su_max 0.002
_refine_ls_shift/su_mean 0.000
_refine_ls_structure_factor_coef Fsqd
_refine_ls_weighting_details 'w=1/[\s^2^(Fo^2^)+(0.0517P)^2^+1.3336P] where P=(Fo^2^+2Fc^2^)/3'
_refine_ls_weighting_scheme calc
_refine_ls_wR_factor_gt 0.0805
_refine_ls_wR_factor_ref 0.0841
_reflns_number_gt 10506
_reflns_number_total 12415
_reflns_threshold_expression 'I > 2\s(I)'
_cod_data_source_file om400863y_si_002.cif
_cod_data_source_block compd_6
_cod_original_cell_volume 2946.31(10)
_cod_database_code 4082584
_shelx_space_group_comment
;
The symmetry employed for this shelxl refinement is uniquely defined
by the following loop, which should always be used as a source of
symmetry information in preference to the above space-group names.
They are only intended as comments.
;
_shelxl_version_number 2013-3

loop_
_space_group_symop_operation_xyz
'x, y, z'
'-x, -y, -z'

loop_
_atom_site_label
_atom_site_type_symbol
_atom_site_fract_x
_atom_site_fract_y
_atom_site_fract_z
_atom_site_U_iso_or_equiv
_atom_site_adp_type
_atom_site_occupancy
_atom_site_site_symmetry_order
_atom_site_calc_flag
_atom_site_refinement_flags_posn
_atom_site_refinement_flags_adp
_atom_site_refinement_flags_occupancy
_atom_site_disorder_assembly
_atom_site_disorder_group
Ga1 Ga 0.67853(2) 0.88937(2) 0.60810(2) 0.01499(6) Uani 1 1 d . . . . .
Ga2 Ga 0.86208(2) 1.10301(2) 0.65723(2) 0.01987(6) Uani 1 1 d . . . . .
O1 O 0.85454(14) 0.98089(8) 0.64378(8) 0.0174(3) Uani 1 1 d . . . . .
N1 N 0.81081(17) 0.83820(10) 0.75348(10) 0.0160(3) Uani 1 1 d . . . . .
N2 N 0.68860(17) 0.72901(10) 0.65829(10) 0.0164(3) Uani 1 1 d . . . . .
C1 C 0.73396(19) 0.81156(12) 0.67748(12) 0.0146(4) Uani 1 1 d . . . . .
C2 C 0.8379(2) 0.77057(13) 0.78831(12) 0.0206(4) Uani 1 1 d . . . . .
H2A H 0.8216 0.7734 0.8415 0.025 Uiso 1 1 calc R U . . .
H2B H 0.9331 0.7717 0.7935 0.025 Uiso 1 1 calc R U . . .
C3 C 0.7335(2) 0.69352(13) 0.72643(12) 0.0208(4) Uani 1 1 d . . . . .
H3A H 0.7768 0.6522 0.7117 0.025 Uiso 1 1 calc R U . . .
H3B H 0.6560 0.6672 0.7464 0.025 Uiso 1 1 calc R U . . .
C4 C 0.5498(2) 0.92775(14) 0.65442(14) 0.0257(5) Uani 1 1 d . . . . .
H4A H 0.5902 0.9483 0.7125 0.039 Uiso 1 1 calc R U . . .
H4B H 0.4639 0.8815 0.6429 0.039 Uiso 1 1 calc R U . . .
H4C H 0.5312 0.9725 0.6309 0.039 Uiso 1 1 calc R U . . .
C5 C 0.6440(2) 0.84882(14) 0.49262(13) 0.0264(5) Uani 1 1 d . . . . .
H5A H 0.6011 0.8829 0.4634 0.040 Uiso 1 1 calc R U . . .
H5B H 0.5826 0.7910 0.4756 0.040 Uiso 1 1 calc R U . . .
H5C H 0.7310 0.8523 0.4812 0.040 Uiso 1 1 calc R U . . .
C6 C 0.9737(2) 0.96380(12) 0.66645(12) 0.0173(4) Uani 1 1 d . . . . .
C7 C 1.0085(2) 0.94054(12) 0.73857(12) 0.0173(4) Uani 1 1 d . . . . .
C8 C 0.6149(2) 0.67654(12) 0.57989(12) 0.0161(4) Uani 1 1 d . . . . .
C9 C 0.6908(2) 0.65022(13) 0.53305(13) 0.0196(4) Uani 1 1 d . . . . .
C10 C 0.6191(2) 0.59784(14) 0.45815(13) 0.0230(4) Uani 1 1 d . . . . .
H10 H 0.6680 0.5785 0.4253 0.028 Uiso 1 1 calc R U . . .
C11 C 0.4771(2) 0.57312(14) 0.43035(13) 0.0241(5) Uani 1 1 d . . . . .
H11 H 0.4298 0.5377 0.3786 0.029 Uiso 1 1 calc R U . . .
C12 C 0.4050(2) 0.59991(13) 0.47781(13) 0.0215(4) Uani 1 1 d . . . . .
H12 H 0.3079 0.5829 0.4583 0.026 Uiso 1 1 calc R U . . .
C13 C 0.4721(2) 0.65172(12) 0.55417(12) 0.0170(4) Uani 1 1 d . . . . .
C14 C 0.8468(2) 0.67706(14) 0.56128(14) 0.0222(4) Uani 1 1 d . . . . .
H14 H 0.8790 0.7179 0.6141 0.027 Uiso 1 1 calc R U . . .
C15 C 0.9098(3) 0.72071(18) 0.50356(18) 0.0396(7) Uani 1 1 d . . . . .
H15A H 0.8859 0.6810 0.4523 0.059 Uiso 1 1 calc R U . . .
H15B H 1.0097 0.7433 0.5263 0.059 Uiso 1 1 calc R U . . .
H15C H 0.8742 0.7660 0.4949 0.059 Uiso 1 1 calc R U . . .
C16 C 0.8958(2) 0.60412(15) 0.57408(16) 0.0317(5) Uani 1 1 d . . . . .
H16A H 0.8530 0.5767 0.6109 0.048 Uiso 1 1 calc R U . . .
H16B H 0.9957 0.6244 0.5970 0.048 Uiso 1 1 calc R U . . .
H16C H 0.8701 0.5644 0.5226 0.048 Uiso 1 1 calc R U . . .
C17 C 1.0609(2) 0.97007(14) 0.61830(14) 0.0244(5) Uani 1 1 d . . . . .
H17 H 1.0373 0.9857 0.5690 0.029 Uiso 1 1 calc R U . . .
C18 C 1.1824(2) 0.95362(15) 0.64198(15) 0.0301(5) Uani 1 1 d . . . . .
H18 H 1.2411 0.9576 0.6086 0.036 Uiso 1 1 calc R U . . .
C19 C 1.2185(2) 0.93152(15) 0.71392(16) 0.0300(5) Uani 1 1 d . . . . .
H19 H 1.3022 0.9208 0.7302 0.036 Uiso 1 1 calc R U . . .
C20 C 1.1324(2) 0.92515(14) 0.76187(14) 0.0240(5) Uani 1 1 d . . . . .
H20 H 1.1574 0.9101 0.8114 0.029 Uiso 1 1 calc R U . . .
C21 C 0.9073(2) 0.92380(13) 0.78577(12) 0.0190(4) Uani 1 1 d . . . . .
H21A H 0.9563 0.9313 0.8428 0.023 Uiso 1 1 calc R U . . .
H21B H 0.8564 0.9634 0.7823 0.023 Uiso 1 1 calc R U . . .
C22 C 0.3906(2) 0.67777(13) 0.60708(13) 0.0214(4) Uani 1 1 d . . . . .
H22 H 0.4563 0.7233 0.6533 0.026 Uiso 1 1 calc R U . . .
C23 C 0.2834(2) 0.71114(16) 0.56348(16) 0.0318(5) Uani 1 1 d . . . . .
H23A H 0.3275 0.7551 0.5396 0.048 Uiso 1 1 calc R U . . .
H23B H 0.2419 0.7337 0.6016 0.048 Uiso 1 1 calc R U . . .
H23C H 0.2121 0.6661 0.5212 0.048 Uiso 1 1 calc R U . . .
C24 C 0.3228(3) 0.60574(16) 0.64074(15) 0.0318(5) Uani 1 1 d . . . . .
H24A H 0.2550 0.5609 0.5968 0.048 Uiso 1 1 calc R U . . .
H24B H 0.2771 0.6248 0.6783 0.048 Uiso 1 1 calc R U . . .
H24C H 0.3928 0.5853 0.6688 0.048 Uiso 1 1 calc R U . . .
C25 C 1.0503(2) 1.16156(15) 0.65446(15) 0.0300(5) Uani 1 1 d . . . . .
H25A H 1.1170 1.1491 0.6950 0.045 Uiso 1 1 calc R U . . .
H25B H 1.0678 1.2215 0.6657 0.045 Uiso 1 1 calc R U . . .
H25C H 1.0593 1.1430 0.6013 0.045 Uiso 1 1 calc R U . . .
C26 C 0.7136(3) 1.09544(16) 0.56183(15) 0.0336(6) Uani 1 1 d . . . . .
H26A H 0.7460 1.1403 0.5359 0.050 Uiso 1 1 calc R U . . .
H26B H 0.6339 1.1004 0.5783 0.050 Uiso 1 1 calc R U . . .
H26C H 0.6874 1.0418 0.5241 0.050 Uiso 1 1 calc R U . . .
C27 C 0.8263(2) 1.12362(14) 0.76249(14) 0.0263(5) Uani 1 1 d . . . . .
H27A H 0.7281 1.0983 0.7557 0.039 Uiso 1 1 calc R U . . .
H27B H 0.8548 1.1835 0.7844 0.039 Uiso 1 1 calc R U . . .
H27C H 0.8783 1.0992 0.7994 0.039 Uiso 1 1 calc R U . . .
Ga3 Ga 0.26304(2) 0.68625(2) 0.03543(2) 0.01371(6) Uani 1 1 d . . . . .
Ga4 Ga 0.36911(2) 0.77874(2) -0.11882(2) 0.02415(7) Uani 1 1 d . . . . .
O2 O 0.40292(13) 0.73932(9) -0.01373(8) 0.0170(3) Uani 1 1 d . . . . .
N3 N 0.45821(18) 0.81526(10) 0.18287(10) 0.0181(4) Uani 1 1 d . . . . .
N4 N 0.37350(17) 0.69913(10) 0.21510(9) 0.0150(3) Uani 1 1 d . . . . .
C41 C 0.37931(19) 0.73603(12) 0.15445(11) 0.0146(4) Uani 1 1 d . . . . .
C42 C 0.5293(2) 0.83279(13) 0.26912(12) 0.0210(4) Uani 1 1 d . . . . .
H42A H 0.5266 0.8855 0.2984 0.025 Uiso 1 1 calc R U . . .
H42B H 0.6259 0.8352 0.2785 0.025 Uiso 1 1 calc R U . . .
C43 C 0.4453(2) 0.75855(13) 0.29340(12) 0.0205(4) Uani 1 1 d . . . . .
H43A H 0.5049 0.7366 0.3296 0.025 Uiso 1 1 calc R U . . .
H43B H 0.3797 0.7728 0.3197 0.025 Uiso 1 1 calc R U . . .
C44 C 0.1228(2) 0.74015(15) 0.01869(14) 0.0251(5) Uani 1 1 d . . . . .
H44A H 0.1130 0.7626 0.0705 0.038 Uiso 1 1 calc R U . . .
H44B H 0.0349 0.6994 -0.0150 0.038 Uiso 1 1 calc R U . . .
H44C H 0.1506 0.7853 -0.0078 0.038 Uiso 1 1 calc R U . . .
C45 C 0.2177(2) 0.56697(13) -0.00455(13) 0.0269(5) Uani 1 1 d . . . . .
H45A H 0.1662 0.5509 -0.0615 0.040 Uiso 1 1 calc R U . . .
H45B H 0.1617 0.5367 0.0254 0.040 Uiso 1 1 calc R U . . .
H45C H 0.3024 0.5535 0.0024 0.040 Uiso 1 1 calc R U . . .
C46 C 0.5369(2) 0.75396(13) 0.02726(12) 0.0178(4) Uani 1 1 d . . . . .
C47 C 0.6029(2) 0.81882(13) 0.09555(12) 0.0192(4) Uani 1 1 d . . . . .
C48 C 0.3088(2) 0.61136(12) 0.20500(11) 0.0147(4) Uani 1 1 d . . . . .
C49 C 0.3781(2) 0.55801(12) 0.18285(11) 0.0168(4) Uani 1 1 d . . . . .
C50 C 0.3098(2) 0.47313(13) 0.16830(12) 0.0203(4) Uani 1 1 d . . . . .
H50 H 0.3532 0.4352 0.1524 0.024 Uiso 1 1 calc R U . . .
C51 C 0.1793(2) 0.44310(13) 0.17669(13) 0.0229(5) Uani 1 1 d . . . . .
H51 H 0.1334 0.3850 0.1653 0.028 Uiso 1 1 calc R U . . .
C52 C 0.1158(2) 0.49702(13) 0.20141(13) 0.0207(4) Uani 1 1 d . . . . .
H52 H 0.0278 0.4757 0.2087 0.025 Uiso 1 1 calc R U . . .
C53 C 0.1795(2) 0.58277(13) 0.21593(12) 0.0168(4) Uani 1 1 d . . . . .
C54 C 0.5218(2) 0.59067(13) 0.17437(13) 0.0207(4) Uani 1 1 d . . . . .
H54 H 0.5292 0.6415 0.1529 0.025 Uiso 1 1 calc R U . . .
C55 C 0.5548(2) 0.52937(16) 0.11743(14) 0.0291(5) Uani 1 1 d . . . . .
H55A H 0.5627 0.4829 0.1414 0.044 Uiso 1 1 calc R U . . .
H55B H 0.6416 0.5572 0.1076 0.044 Uiso 1 1 calc R U . . .
H55C H 0.4812 0.5086 0.0666 0.044 Uiso 1 1 calc R U . . .
C56 C 0.6300(2) 0.61564(18) 0.25590(15) 0.0350(6) Uani 1 1 d . . . . .
H56A H 0.6097 0.6550 0.2932 0.052 Uiso 1 1 calc R U . . .
H56B H 0.7209 0.6417 0.2499 0.052 Uiso 1 1 calc R U . . .
H56C H 0.6288 0.5662 0.2768 0.052 Uiso 1 1 calc R U . . .
C57 C 0.6066(2) 0.70339(15) 0.00154(15) 0.0266(5) Uani 1 1 d . . . . .
H57 H 0.5611 0.6590 -0.0446 0.032 Uiso 1 1 calc R U . . .
C58 C 0.7414(2) 0.71735(17) 0.04264(18) 0.0365(6) Uani 1 1 d . . . . .
H58 H 0.7881 0.6822 0.0251 0.044 Uiso 1 1 calc R U . . .
C59 C 0.8085(2) 0.78252(18) 0.10931(17) 0.0371(6) Uani 1 1 d . . . . .
H59 H 0.9016 0.7926 0.1372 0.045 Uiso 1 1 calc R U . . .
C60 C 0.7399(2) 0.83279(15) 0.13521(14) 0.0293(5) Uani 1 1 d . . . . .
H60 H 0.7867 0.8777 0.1808 0.035 Uiso 1 1 calc R U . . .
C61 C 0.5212(2) 0.86382(13) 0.13106(13) 0.0218(4) Uani 1 1 d . . . . .
H61A H 0.5818 0.9199 0.1629 0.026 Uiso 1 1 calc R U . . .
H61B H 0.4490 0.8699 0.0879 0.026 Uiso 1 1 calc R U . . .
C62 C 0.1070(2) 0.64106(13) 0.24246(13) 0.0207(4) Uani 1 1 d . . . . .
H62 H 0.1635 0.6983 0.2425 0.025 Uiso 1 1 calc R U . . .
C63 C -0.0342(2) 0.62182(16) 0.18412(16) 0.0324(6) Uani 1 1 d . . . . .
H63A H -0.0258 0.6213 0.1299 0.049 Uiso 1 1 calc R U . . .
H63B H -0.0732 0.6644 0.1999 0.049 Uiso 1 1 calc R U . . .
H63C H -0.0944 0.5674 0.1850 0.049 Uiso 1 1 calc R U . . .
C64 C 0.1009(3) 0.6415(2) 0.32742(16) 0.0458(7) Uani 1 1 d . . . . .
H64A H 0.0447 0.5865 0.3295 0.069 Uiso 1 1 calc R U . . .
H64B H 0.0602 0.6827 0.3445 0.069 Uiso 1 1 calc R U . . .
H64C H 0.1939 0.6558 0.3632 0.069 Uiso 1 1 calc R U . . .
C65 C 0.5140(3) 0.7611(2) -0.16444(16) 0.0538(9) Uani 1 1 d . . . . .
H65A H 0.6037 0.7892 -0.1246 0.081 Uiso 1 1 calc R U . . .
H65B H 0.5114 0.7838 -0.2121 0.081 Uiso 1 1 calc R U . . .
H65C H 0.4987 0.7015 -0.1792 0.081 Uiso 1 1 calc R U . . .
C66 C 0.1824(2) 0.70175(17) -0.17886(14) 0.0328(6) Uani 1 1 d . . . . .
H66A H 0.1823 0.6445 -0.1860 0.049 Uiso 1 1 calc R U . . .
H66B H 0.1544 0.7139 -0.2314 0.049 Uiso 1 1 calc R U . . .
H66C H 0.1181 0.7087 -0.1489 0.049 Uiso 1 1 calc R U . . .
C67 C 0.3927(4) 0.89631(17) -0.07667(17) 0.0539(9) Uani 1 1 d . . . . .
H67A H 0.3127 0.8994 -0.0596 0.081 Uiso 1 1 calc R U . . .
H67B H 0.4016 0.9268 -0.1187 0.081 Uiso 1 1 calc R U . . .
H67C H 0.4755 0.9209 -0.0309 0.081 Uiso 1 1 calc R U . . .
C70 C 0.8588(15) 1.008(2) 0.9697(16) 0.0305(15) Uani 0.5 1 d G . P A -1
H70 H 0.7717 1.0131 0.9493 0.037 Uiso 0.5 1 calc R U P A -1
C71 C 0.9777(15) 1.071(2) 0.9752(16) 0.0254(15) Uani 0.5 1 d G . P A -1
H71 H 0.9719 1.1202 0.9587 0.031 Uiso 0.5 1 calc R U P A -1
C72 C 1.1052(15) 1.063(2) 1.0050(16) 0.0292(15) Uani 0.5 1 d G . P A -1
H72 H 1.1865 1.1070 1.0088 0.035 Uiso 0.5 1 calc R U P A -1
C73 C 1.1137(15) 0.992(2) 1.0293(16) 0.0305(15) Uani 0.5 1 d DG . P A -1
C74 C 0.9947(15) 0.928(2) 1.0237(16) 0.0254(15) Uani 0.5 1 d G . P A -1
H74 H 1.0005 0.8794 1.0403 0.031 Uiso 0.5 1 calc R U P A -1
C75 C 0.8673(15) 0.936(2) 0.9939(16) 0.0292(15) Uani 0.5 1 d G . P A -1
H75 H 0.7860 0.8927 0.9902 0.035 Uiso 0.5 1 calc R U P A -1
C76 C 1.2561(6) 0.9877(4) 1.0680(4) 0.0441(14) Uani 0.5 1 d D . P A -1
H76A H 1.3182 1.0082 1.0368 0.066 Uiso 0.5 1 calc R U P A -1
H76B H 1.2481 0.9300 1.0691 0.066 Uiso 0.5 1 calc R U P A -1
H76C H 1.2926 1.0220 1.1229 0.066 Uiso 0.5 1 calc R U P A -1

loop_
_atom_site_aniso_label
_atom_site_aniso_U_11
_atom_site_aniso_U_22
_atom_site_aniso_U_33
_atom_site_aniso_U_23
_atom_site_aniso_U_13
_atom_site_aniso_U_12
Ga1 0.01378(11) 0.01602(11) 0.01341(11) 0.00229(8) -0.00004(8) 0.00619(9)
Ga2 0.02088(12) 0.01772(12) 0.01898(12) 0.00568(9) 0.00088(9) 0.00670(9)
O1 0.0142(7) 0.0157(7) 0.0198(7) 0.0044(6) 0.0005(6) 0.0045(5)
N1 0.0167(8) 0.0178(8) 0.0133(8) 0.0039(7) 0.0033(7) 0.0062(7)
N2 0.0168(8) 0.0172(8) 0.0136(8) 0.0048(7) 0.0012(7) 0.0054(7)
C1 0.0115(9) 0.0178(10) 0.0149(9) 0.0033(8) 0.0043(7) 0.0056(7)
C2 0.0230(11) 0.0236(11) 0.0152(10) 0.0077(8) 0.0010(8) 0.0096(9)
C3 0.0242(11) 0.0208(11) 0.0179(10) 0.0090(8) 0.0030(9) 0.0085(9)
C4 0.0173(11) 0.0276(12) 0.0312(12) 0.0026(10) 0.0039(9) 0.0109(9)
C5 0.0333(13) 0.0263(12) 0.0161(10) 0.0042(9) -0.0008(9) 0.0115(10)
C6 0.0149(10) 0.0134(9) 0.0190(10) -0.0004(8) 0.0014(8) 0.0031(8)
C7 0.0139(9) 0.0151(10) 0.0168(10) -0.0011(8) -0.0008(8) 0.0028(8)
C8 0.0180(10) 0.0122(9) 0.0163(10) 0.0038(7) 0.0022(8) 0.0046(8)
C9 0.0199(10) 0.0167(10) 0.0238(11) 0.0071(8) 0.0075(9) 0.0062(8)
C10 0.0285(12) 0.0236(11) 0.0195(11) 0.0040(9) 0.0093(9) 0.0114(9)
C11 0.0271(12) 0.0215(11) 0.0176(11) 0.0007(8) 0.0015(9) 0.0050(9)
C12 0.0180(10) 0.0187(10) 0.0232(11) 0.0034(8) 0.0014(9) 0.0038(8)
C13 0.0180(10) 0.0153(10) 0.0182(10) 0.0054(8) 0.0045(8) 0.0061(8)
C14 0.0181(10) 0.0226(11) 0.0271(12) 0.0056(9) 0.0088(9) 0.0071(9)
C15 0.0269(13) 0.0510(17) 0.0546(17) 0.0312(14) 0.0209(12) 0.0165(12)
C16 0.0227(12) 0.0294(13) 0.0424(15) 0.0105(11) 0.0048(11) 0.0101(10)
C17 0.0238(11) 0.0271(12) 0.0213(11) 0.0051(9) 0.0070(9) 0.0068(9)
C18 0.0208(11) 0.0334(13) 0.0362(14) 0.0029(11) 0.0140(10) 0.0073(10)
C19 0.0152(11) 0.0289(12) 0.0436(15) 0.0042(11) 0.0046(10) 0.0092(9)
C20 0.0171(10) 0.0226(11) 0.0269(12) 0.0037(9) -0.0016(9) 0.0064(9)
C21 0.0210(10) 0.0189(10) 0.0121(9) -0.0005(8) 0.0003(8) 0.0050(8)
C22 0.0162(10) 0.0221(11) 0.0223(11) 0.0001(9) 0.0046(8) 0.0048(8)
C23 0.0229(12) 0.0349(13) 0.0369(14) 0.0023(11) 0.0061(10) 0.0139(10)
C24 0.0325(13) 0.0334(13) 0.0291(13) 0.0036(10) 0.0162(11) 0.0065(11)
C25 0.0306(13) 0.0236(12) 0.0351(13) 0.0126(10) 0.0103(11) 0.0046(10)
C26 0.0377(14) 0.0374(14) 0.0275(13) 0.0121(11) -0.0004(11) 0.0209(12)
C27 0.0302(12) 0.0197(11) 0.0255(12) 0.0011(9) 0.0054(10) 0.0076(9)
Ga3 0.01244(11) 0.01544(11) 0.01124(11) 0.00223(8) 0.00197(8) 0.00333(8)
Ga4 0.01847(12) 0.03250(14) 0.01301(12) 0.00588(10) 0.00125(9) -0.00160(10)
O2 0.0121(7) 0.0243(8) 0.0135(7) 0.0052(6) 0.0034(5) 0.0045(6)
N3 0.0211(9) 0.0141(8) 0.0135(8) 0.0016(7) 0.0023(7) 0.0008(7)
N4 0.0171(8) 0.0133(8) 0.0100(8) 0.0009(6) 0.0010(6) 0.0015(7)
C41 0.0138(9) 0.0155(9) 0.0141(9) 0.0027(7) 0.0035(7) 0.0051(8)
C42 0.0225(11) 0.0189(10) 0.0126(10) -0.0013(8) -0.0002(8) 0.0005(8)
C43 0.0239(11) 0.0186(10) 0.0127(10) 0.0005(8) 0.0012(8) 0.0030(8)
C44 0.0203(11) 0.0369(13) 0.0218(11) 0.0059(10) 0.0074(9) 0.0146(10)
C45 0.0342(13) 0.0181(11) 0.0183(11) 0.0000(8) -0.0020(9) 0.0035(9)
C46 0.0135(9) 0.0210(10) 0.0191(10) 0.0088(8) 0.0044(8) 0.0041(8)
C47 0.0146(10) 0.0193(10) 0.0206(10) 0.0100(8) 0.0030(8) 0.0003(8)
C48 0.0174(10) 0.0142(9) 0.0095(9) 0.0038(7) 0.0001(7) 0.0032(8)
C49 0.0198(10) 0.0183(10) 0.0112(9) 0.0041(8) 0.0022(8) 0.0063(8)
C50 0.0263(11) 0.0180(10) 0.0188(10) 0.0056(8) 0.0053(9) 0.0109(9)
C51 0.0245(11) 0.0144(10) 0.0258(11) 0.0087(8) 0.0002(9) 0.0042(8)
C52 0.0158(10) 0.0219(11) 0.0228(11) 0.0112(9) 0.0023(8) 0.0034(8)
C53 0.0155(10) 0.0195(10) 0.0138(9) 0.0053(8) 0.0006(8) 0.0055(8)
C54 0.0231(11) 0.0220(11) 0.0203(11) 0.0064(8) 0.0109(9) 0.0083(9)
C55 0.0296(12) 0.0372(14) 0.0240(12) 0.0036(10) 0.0101(10) 0.0164(11)
C56 0.0176(11) 0.0499(16) 0.0277(13) -0.0037(11) 0.0060(10) 0.0040(11)
C57 0.0217(11) 0.0295(12) 0.0321(13) 0.0085(10) 0.0118(10) 0.0098(9)
C58 0.0233(12) 0.0444(15) 0.0573(18) 0.0274(14) 0.0192(12) 0.0204(11)
C59 0.0143(11) 0.0501(16) 0.0492(16) 0.0305(14) 0.0059(11) 0.0072(11)
C60 0.0176(11) 0.0347(13) 0.0260(12) 0.0153(10) -0.0015(9) -0.0035(10)
C61 0.0272(11) 0.0143(10) 0.0187(10) 0.0043(8) 0.0052(9) 0.0005(8)
C62 0.0182(10) 0.0219(11) 0.0214(11) 0.0053(8) 0.0036(8) 0.0072(8)
C63 0.0203(11) 0.0341(13) 0.0396(14) 0.0015(11) 0.0005(10) 0.0145(10)
C64 0.067(2) 0.0595(19) 0.0316(15) 0.0165(13) 0.0228(14) 0.0429(16)
C65 0.0220(13) 0.106(3) 0.0183(13) 0.0059(15) 0.0087(10) 0.0019(15)
C66 0.0206(12) 0.0481(15) 0.0192(11) 0.0045(10) 0.0016(9) 0.0012(11)
C67 0.074(2) 0.0309(15) 0.0339(15) 0.0155(12) -0.0131(15) 0.0022(14)
C70 0.031(5) 0.0412(15) 0.0232(14) 0.0058(12) 0.010(4) 0.018(5)
C71 0.031(5) 0.0249(12) 0.0246(14) 0.0072(11) 0.012(4) 0.012(5)
C72 0.031(5) 0.0361(14) 0.0239(14) 0.0077(11) 0.012(4) 0.012(5)
C73 0.031(5) 0.0412(15) 0.0232(14) 0.0058(12) 0.010(4) 0.018(5)
C74 0.031(5) 0.0249(12) 0.0246(14) 0.0072(11) 0.012(4) 0.012(5)
C75 0.031(5) 0.0361(14) 0.0239(14) 0.0077(11) 0.012(4) 0.012(5)
C76 0.032(3) 0.056(4) 0.049(4) 0.017(3) 0.017(3) 0.016(3)

loop_
_atom_type_symbol
_atom_type_description
_atom_type_scat_dispersion_real
_atom_type_scat_dispersion_imag
_atom_type_scat_source
C C 0.0033 0.0016 'International Tables Vol C Tables 4.2.6.8 and 6.1.1.4'
H H 0.0000 0.0000 'International Tables Vol C Tables 4.2.6.8 and 6.1.1.4'
Ga Ga 0.2307 1.6083 'International Tables Vol C Tables 4.2.6.8 and 6.1.1.4'
N N 0.0061 0.0033 'International Tables Vol C Tables 4.2.6.8 and 6.1.1.4'
O O 0.0106 0.0060 'International Tables Vol C Tables 4.2.6.8 and 6.1.1.4'

loop_
_exptl_crystal_face_index_h
_exptl_crystal_face_index_k
_exptl_crystal_face_index_l
_exptl_crystal_face_perp_dist
0 1 0 0.0520
-1 1 1 0.2998
-2 1 1 0.3485
0 0 1 0.0666
0 0 -1 0.1121
0 -1 0 0.0278
1 -1 -1 0.2586

loop_
_geom_angle_atom_site_label_1
_geom_angle_atom_site_label_2
_geom_angle_atom_site_label_3
_geom_angle
O1 Ga1 C1 98.27(7)
O1 Ga1 C4 107.26(8)
C4 Ga1 C1 104.59(9)
C5 Ga1 O1 105.68(8)
C5 Ga1 C1 114.62(9)
C5 Ga1 C4 123.38(10)
C25 Ga2 O1 102.93(8)
C26 Ga2 O1 101.60(9)
C26 Ga2 C25 114.91(11)
C26 Ga2 C27 116.69(11)
C27 Ga2 O1 100.81(8)
C27 Ga2 C25 116.23(10)
Ga1 O1 Ga2 121.13(7)
C6 O1 Ga1 119.22(12)
C6 O1 Ga2 119.42(12)
C1 N1 C2 112.45(17)
C1 N1 C21 121.83(16)
C2 N1 C21 120.11(16)
C1 N2 C3 112.53(16)
C1 N2 C8 126.41(16)
C8 N2 C3 120.82(16)
N1 C1 Ga1 123.41(14)
N1 C1 N2 109.10(17)
N2 C1 Ga1 127.09(14)
N1 C2 C3 102.00(15)
N2 C3 C2 101.87(16)
O1 C6 C7 119.87(18)
O1 C6 C17 120.45(18)
C17 C6 C7 119.68(19)
C6 C7 C20 119.2(2)
C6 C7 C21 119.77(18)
C20 C7 C21 120.73(19)
C9 C8 N2 117.73(18)
C13 C8 N2 119.71(18)
C13 C8 C9 122.53(19)
C8 C9 C14 122.53(19)
C10 C9 C8 117.60(19)
C10 C9 C14 119.9(2)
C9 C10 C11 121.2(2)
C12 C11 C10 119.9(2)
C11 C12 C13 121.2(2)
C8 C13 C12 117.56(19)
C8 C13 C22 121.98(18)
C12 C13 C22 120.45(18)
C9 C14 C16 111.64(18)
C15 C14 C9 111.10(19)
C15 C14 C16 111.1(2)
C18 C17 C6 120.2(2)
C19 C18 C17 120.4(2)
C20 C19 C18 119.6(2)
C19 C20 C7 120.8(2)
N1 C21 C7 109.37(16)
C13 C22 C23 112.50(19)
C13 C22 C24 110.52(18)
C23 C22 C24 110.42(19)
O2 Ga3 C41 97.65(7)
C44 Ga3 O2 107.27(8)
C44 Ga3 C41 105.18(9)
C45 Ga3 O2 105.32(9)
C45 Ga3 C41 116.57(8)
C45 Ga3 C44 121.82(10)
C65 Ga4 O2 104.09(10)
C65 Ga4 C66 113.99(12)
C65 Ga4 C67 115.06(16)
C66 Ga4 O2 101.51(8)
C66 Ga4 C67 118.29(13)
C67 Ga4 O2 100.52(9)
Ga3 O2 Ga4 126.66(7)
C46 O2 Ga3 116.71(12)
C46 O2 Ga4 116.60(11)
C41 N3 C42 111.48(16)
C41 N3 C61 121.07(17)
C42 N3 C61 120.31(16)
C41 N4 C43 111.84(16)
C41 N4 C48 123.79(16)
C48 N4 C43 124.33(15)
N3 C41 Ga3 123.40(14)
N3 C41 N4 109.36(17)
N4 C41 Ga3 126.65(14)
N3 C42 C43 101.88(15)
N4 C43 C42 101.59(16)
O2 C46 C47 120.05(18)
O2 C46 C57 119.94(19)
C57 C46 C47 119.99(19)
C46 C47 C61 119.68(18)
C60 C47 C46 118.6(2)
C60 C47 C61 121.2(2)
C49 C48 N4 118.35(17)
C53 C48 N4 118.93(18)
C53 C48 C49 122.71(18)
C48 C49 C54 121.91(18)
C50 C49 C48 117.34(19)
C50 C49 C54 120.75(19)
C51 C50 C49 120.9(2)
C52 C51 C50 120.44(19)
C51 C52 C53 120.8(2)
C48 C53 C52 117.72(19)
C48 C53 C62 122.42(18)
C52 C53 C62 119.86(18)
C49 C54 C55 113.67(18)
C49 C54 C56 110.83(17)
C55 C54 C56 108.64(19)
C58 C57 C46 120.4(2)
C57 C58 C59 120.0(2)
C60 C59 C58 119.9(2)
C59 C60 C47 121.1(2)
N3 C61 C47 108.27(16)
C53 C62 C63 111.92(18)
C64 C62 C53 111.09(18)
C64 C62 C63 112.1(2)
C71 C70 C75 120.0
C72 C71 C70 120.0
C73 C72 C71 120.00(7)
C72 C73 C74 120.0
C72 C73 C76 118.9(11)
C74 C73 C76 121.0(11)
C75 C74 C73 120.0
C74 C75 C70 120.00(6)

loop_
_geom_bond_atom_site_label_1
_geom_bond_atom_site_label_2
_geom_bond_distance
Ga1 O1 1.9637(14)
Ga1 C1 2.0701(19)
Ga1 C4 1.967(2)
Ga1 C5 1.964(2)
Ga2 O1 2.0678(14)
Ga2 C25 1.984(2)
Ga2 C26 1.982(2)
Ga2 C27 1.983(2)
O1 C6 1.368(2)
N1 C1 1.330(3)
N1 C2 1.471(3)
N1 C21 1.474(3)
N2 C1 1.331(3)
N2 C3 1.476(2)
N2 C8 1.436(3)
C2 C3 1.533(3)
C6 C7 1.394(3)
C6 C17 1.391(3)
C7 C20 1.401(3)
C7 C21 1.500(3)
C8 C9 1.398(3)
C8 C13 1.394(3)
C9 C10 1.387(3)
C9 C14 1.523(3)
C10 C11 1.388(3)
C11 C12 1.376(3)
C12 C13 1.396(3)
C13 C22 1.518(3)
C14 C15 1.522(3)
C14 C16 1.526(3)
C17 C18 1.387(3)
C18 C19 1.383(4)
C19 C20 1.378(3)
C22 C23 1.528(3)
C22 C24 1.528(3)
Ga3 O2 1.9667(14)
Ga3 C41 2.0782(19)
Ga3 C44 1.967(2)
Ga3 C45 1.955(2)
Ga4 O2 2.0622(14)
Ga4 C65 1.973(3)
Ga4 C66 1.979(2)
Ga4 C67 1.980(3)
O2 C46 1.371(2)
N3 C41 1.331(3)
N3 C42 1.475(3)
N3 C61 1.479(3)
N4 C41 1.332(2)
N4 C43 1.476(2)
N4 C48 1.440(2)
C42 C43 1.522(3)
C46 C47 1.397(3)
C46 C57 1.390(3)
C47 C60 1.395(3)
C47 C61 1.501(3)
C48 C49 1.402(3)
C48 C53 1.391(3)
C49 C50 1.392(3)
C49 C54 1.521(3)
C50 C51 1.387(3)
C51 C52 1.377(3)
C52 C53 1.398(3)
C53 C62 1.519(3)
C54 C55 1.522(3)
C54 C56 1.530(3)
C57 C58 1.381(3)
C58 C59 1.383(4)
C59 C60 1.379(4)
C62 C63 1.522(3)
C62 C64 1.515(3)
C70 C71 1.3900
C70 C75 1.3900
C71 C72 1.3900
C72 C73 1.3900
C73 C74 1.3900
C73 C76 1.539(2)
C74 C75 1.3900

loop_
_geom_torsion_atom_site_label_1
_geom_torsion_atom_site_label_2
_geom_torsion_atom_site_label_3
_geom_torsion_atom_site_label_4
_geom_torsion
Ga1 O1 C6 C7 -72.2(2)
Ga1 O1 C6 C17 108.31(19)
Ga2 O1 C6 C7 102.42(18)
Ga2 O1 C6 C17 -77.1(2)
O1 C6 C7 C20 -178.50(18)
O1 C6 C7 C21 7.8(3)
O1 C6 C17 C18 179.2(2)
N1 C2 C3 N2 13.1(2)
N2 C8 C9 C10 178.41(18)
N2 C8 C9 C14 -1.8(3)
N2 C8 C13 C12 -179.26(18)
N2 C8 C13 C22 -0.7(3)
C1 N1 C2 C3 -13.8(2)
C1 N1 C21 C7 -58.2(2)
C1 N2 C3 C2 -9.8(2)
C1 N2 C8 C9 92.9(2)
C1 N2 C8 C13 -89.1(2)
C2 N1 C1 Ga1 -178.57(14)
C2 N1 C1 N2 8.3(2)
C2 N1 C21 C7 93.4(2)
C3 N2 C1 Ga1 -171.29(14)
C3 N2 C1 N1 1.5(2)
C3 N2 C8 C9 -81.1(2)
C3 N2 C8 C13 96.9(2)
C6 C7 C20 C19 -1.0(3)
C6 C7 C21 N1 83.0(2)
C6 C17 C18 C19 -0.5(4)
C7 C6 C17 C18 -0.3(3)
C8 N2 C1 Ga1 14.3(3)
C8 N2 C1 N1 -172.87(18)
C8 N2 C3 C2 164.96(18)
C8 C9 C10 C11 0.6(3)
C8 C9 C14 C15 -121.9(2)
C8 C9 C14 C16 113.5(2)
C8 C13 C22 C23 131.8(2)
C8 C13 C22 C24 -104.3(2)
C9 C8 C13 C12 -1.3(3)
C9 C8 C13 C22 177.29(19)
C9 C10 C11 C12 -0.7(3)
C10 C9 C14 C15 57.9(3)
C10 C9 C14 C16 -66.7(3)
C10 C11 C12 C13 -0.2(3)
C11 C12 C13 C8 1.2(3)
C11 C12 C13 C22 -177.4(2)
C12 C13 C22 C23 -49.7(3)
C12 C13 C22 C24 74.3(2)
C13 C8 C9 C10 0.4(3)
C13 C8 C9 C14 -179.75(19)
C14 C9 C10 C11 -179.2(2)
C17 C6 C7 C20 1.0(3)
C17 C6 C7 C21 -172.67(19)
C17 C18 C19 C20 0.6(4)
C18 C19 C20 C7 0.2(3)
C20 C7 C21 N1 -90.6(2)
C21 N1 C1 Ga1 -25.0(3)
C21 N1 C1 N2 161.84(17)
C21 N1 C2 C3 -167.90(17)
C21 C7 C20 C19 172.6(2)
Ga3 O2 C46 C47 -75.0(2)
Ga3 O2 C46 C57 104.06(19)
Ga4 O2 C46 C47 103.08(18)
Ga4 O2 C46 C57 -77.9(2)
O2 C46 C47 C60 -179.09(18)
O2 C46 C47 C61 9.4(3)
O2 C46 C57 C58 -179.7(2)
N3 C42 C43 N4 18.4(2)
N4 C48 C49 C50 -175.87(17)
N4 C48 C49 C54 3.8(3)
N4 C48 C53 C52 176.50(17)
N4 C48 C53 C62 -3.3(3)
C41 N3 C42 C43 -17.6(2)
C41 N3 C61 C47 -55.4(2)
C41 N4 C43 C42 -15.3(2)
C41 N4 C48 C49 76.2(2)
C41 N4 C48 C53 -102.5(2)
C42 N3 C41 Ga3 -179.62(14)
C42 N3 C41 N4 8.7(2)
C42 N3 C61 C47 92.5(2)
C43 N4 C41 Ga3 -166.48(14)
C43 N4 C41 N3 4.9(2)
C43 N4 C48 C49 -101.6(2)
C43 N4 C48 C53 79.7(2)
C46 C47 C60 C59 -1.8(3)
C46 C47 C61 N3 83.0(2)
C46 C57 C58 C59 -0.7(4)
C47 C46 C57 C58 -0.7(3)
C48 N4 C41 Ga3 15.5(3)
C48 N4 C41 N3 -173.19(18)
C48 N4 C43 C42 162.70(18)
C48 C49 C50 C51 -0.9(3)
C48 C49 C54 C55 -154.62(19)
C48 C49 C54 C56 82.7(2)
C48 C53 C62 C63 124.3(2)
C48 C53 C62 C64 -109.6(2)
C49 C48 C53 C52 -2.1(3)
C49 C48 C53 C62 178.04(18)
C49 C50 C51 C52 -1.4(3)
C50 C49 C54 C55 25.0(3)
C50 C49 C54 C56 -97.7(2)
C50 C51 C52 C53 2.1(3)
C51 C52 C53 C48 -0.4(3)
C51 C52 C53 C62 179.46(19)
C52 C53 C62 C63 -55.6(3)
C52 C53 C62 C64 70.6(3)
C53 C48 C49 C50 2.8(3)
C53 C48 C49 C54 -177.56(18)
C54 C49 C50 C51 179.38(19)
C57 C46 C47 C60 1.9(3)
C57 C46 C47 C61 -169.61(19)
C57 C58 C59 C60 0.9(4)
C58 C59 C60 C47 0.4(4)
C60 C47 C61 N3 -88.3(2)
C61 N3 C41 Ga3 -29.1(3)
C61 N3 C41 N4 159.17(18)
C61 N3 C42 C43 -168.38(18)
C61 C47 C60 C59 169.6(2)
C70 C71 C72 C73 0.0
C71 C70 C75 C74 0.0
C71 C72 C73 C74 0.0
C71 C72 C73 C76 -175.3(12)
C72 C73 C74 C75 0.0
C73 C74 C75 C70 0.0
C75 C70 C71 C72 0.0
C76 C73 C74 C75 175.2(13)
